data_7059085
loop_
_publ_author_name
'Zhang, Jing'
'Yu, Hao'
'Zhang, Caixia'
'He, Cheng'
'Duan, Chunying'

_publ_section_title
;
 Cerium-based M4L4 tetrahedrons containing hydrogen bond groups as
 functional molecular flasks for selective reaction prompting
;
_journal_issue 7
_journal_name_full 'New J. Chem.'
_journal_page_first 3137
_journal_paper_doi 10.1039/C4NJ00062E
_journal_volume 38
_journal_year 2014
_chemical_formula_sum 'C256 H239 Ce4 N57 O42'
_chemical_formula_weight 5346.52
_space_group_IT_number 5
_space_group_name_Hall 'C 2y'
_space_group_name_H-M_alt 'C 1 2 1'
_symmetry_cell_setting monoclinic
_symmetry_space_group_name_H-M 'C 1 2 1'
_atom_sites_solution_hydrogens geom
_atom_sites_solution_primary direct
_atom_sites_solution_secondary difmap
_audit_creation_method SHELXL-97
_cell_angle_alpha 90.00
_cell_angle_beta 117.460(2)
_cell_angle_gamma 90.00
_cell_formula_units_Z 2
_cell_length_a 42.6162(16)
_cell_length_b 23.0136(9)
_cell_length_c 21.8331(8)
_cell_measurement_temperature 200(2)
_cell_volume 19000.3(13)
_computing_cell_refinement 'Bruker SMART'
_computing_data_collection 'Bruker SMART'
_computing_data_reduction 'Bruker SAINT'
_computing_molecular_graphics 'Bruker SHELXTL'
_computing_publication_material 'Bruker SHELXTL'
_computing_structure_refinement 'Bruker SHELXTL'
_computing_structure_solution 'Bruker SHELXTL'
_diffrn_ambient_temperature 200(2)
_diffrn_measured_fraction_theta_full 0.998
_diffrn_measured_fraction_theta_max 0.998
_diffrn_measurement_device_type 'CCD area detector'
_diffrn_measurement_method 'phi and omega scans'
_diffrn_radiation_monochromator graphite
_diffrn_radiation_source 'fine-focus sealed tube'
_diffrn_radiation_type MoK\a
_diffrn_radiation_wavelength 0.71073
_diffrn_reflns_av_R_equivalents 0.0893
_diffrn_reflns_av_sigmaI/netI 0.1767
_diffrn_reflns_limit_h_max 48
_diffrn_reflns_limit_h_min -50
_diffrn_reflns_limit_k_max 27
_diffrn_reflns_limit_k_min -27
_diffrn_reflns_limit_l_max 25
_diffrn_reflns_limit_l_min -25
_diffrn_reflns_number 50323
_diffrn_reflns_theta_full 25.00
_diffrn_reflns_theta_max 25.00
_diffrn_reflns_theta_min 2.15
_exptl_absorpt_coefficient_mu 0.526
_exptl_absorpt_correction_type none
_exptl_crystal_colour black
_exptl_crystal_density_diffrn 0.935
_exptl_crystal_density_method 'not measured'
_exptl_crystal_description block
_exptl_crystal_F_000 5484
_exptl_crystal_size_max 0.28
_exptl_crystal_size_mid 0.24
_exptl_crystal_size_min 0.22
_platon_squeeze_details
;
;
_refine_diff_density_max 0.774
_refine_diff_density_min -0.486
_refine_diff_density_rms 0.081
_refine_ls_abs_structure_details 'Flack H D (1983), Acta Cryst. A39, 876-881'
_refine_ls_abs_structure_Flack 0.595(13)
_refine_ls_extinction_method none
_refine_ls_goodness_of_fit_ref 1.021
_refine_ls_hydrogen_treatment constr
_refine_ls_matrix_type full
_refine_ls_number_parameters 1652
_refine_ls_number_reflns 29828
_refine_ls_number_restraints 377
_refine_ls_restrained_S_all 1.024
_refine_ls_R_factor_all 0.1221
_refine_ls_R_factor_gt 0.0694
_refine_ls_shift/su_max 0.001
_refine_ls_shift/su_mean 0.000
_refine_ls_structure_factor_coef Fsqd
_refine_ls_weighting_details 'calc w=1/[\s^2^(Fo^2^)+(0.0429P)^2^+0.0000P] where P=(Fo^2^+2Fc^2^)/3'
_refine_ls_weighting_scheme calc
_refine_ls_wR_factor_gt 0.1497
_refine_ls_wR_factor_ref 0.1610
_reflns_number_gt 14913
_reflns_number_total 29828
_reflns_threshold_expression >2sigma(I)
_cod_data_source_file c4nj00062e1.cif
_cod_data_source_block 1
_cod_depositor_comments
;
The following automatic conversions were performed:

data item '_symmetry_cell_setting' value 'Monoclinic' was changed to
'monoclinic' in accordance with the
/home/saulius/struct/COD-crude-data/automatic-downloads/DataCite-retrospective/RSC/depositions/lib/dictionaries/cif_core.dic
dictionary named 'cif_core.dic' version 2.4.2 last updated on
2011-04-26.

Automatic conversion script
Id: cif_fix_values 6909 2019-04-08 15:41:33Z antanas 
;
_cod_original_cell_volume 19000.3(12)
_cod_original_sg_symbol_H-M 'C2 '
_cod_database_code 7059085

loop_
_symmetry_equiv_pos_as_xyz
'x, y, z'
'-x, y, -z'
'x+1/2, y+1/2, z'
'-x+1/2, y+1/2, -z'

loop_
_atom_site_label
_atom_site_type_symbol
_atom_site_fract_x
_atom_site_fract_y
_atom_site_fract_z
_atom_site_U_iso_or_equiv
_atom_site_adp_type
_atom_site_occupancy
_atom_site_symmetry_multiplicity
_atom_site_calc_flag
_atom_site_refinement_flags
_atom_site_disorder_assembly
_atom_site_disorder_group
Ce1 Ce 1.200491(13) 1.03233(3) 0.45722(3) 0.04600(15) Uani 1 1 d . . .
Ce2 Ce 0.876774(16) 0.46908(3) 0.04713(3) 0.0672(2) Uani 1 1 d . . .
O1 O 0.93034(16) 0.4862(3) 0.1489(3) 0.0584(19) Uani 1 1 d . . .
O2 O 0.8356(2) 0.3979(5) 0.0235(4) 0.102(3) Uani 1 1 d . . .
O3 O 1.13882(19) 0.4945(3) 0.8664(3) 0.066(2) Uani 1 1 d . . .
O4 O 1.15035(17) 0.4885(4) 1.0632(3) 0.085(3) Uani 1 1 d . . .
O5 O 1.18499(18) 0.9320(3) 0.4496(3) 0.0533(18) Uani 1 1 d . . .
O6 O 1.19520(15) 1.0926(3) 0.3728(3) 0.0508(17) Uani 1 1 d . . .
O7 O 1.13686(14) 1.0260(3) 0.3980(3) 0.0474(15) Uani 1 1 d . A .
O8 O 1.23445(15) 1.0943(3) 0.5376(3) 0.0555(18) Uani 1 1 d . . .
O9 O 0.82112(16) 1.0085(3) 0.4588(3) 0.0504(18) Uani 1 1 d . . .
O10 O 0.75055(15) 1.0081(2) 0.5439(3) 0.0450(17) Uani 1 1 d . . .
O11 O 0.88871(18) 0.5743(3) 0.0724(4) 0.074(2) Uani 1 1 d . A .
O12 O 0.90583(18) 0.4071(3) 0.0153(3) 0.073(2) Uani 1 1 d . . .
N1 N 1.0976(2) 0.5864(4) 0.5388(4) 0.056(2) Uani 1 1 d . . .
N2 N 1.05073(19) 0.5400(4) 0.4555(3) 0.066(3) Uani 1 1 d . . .
H2A H 1.0521 0.5197 0.4897 0.079 Uiso 1 1 calc R . .
N3 N 0.9259(2) 0.4048(4) 0.2042(5) 0.072(3) Uani 1 1 d . . .
H3A H 0.9336 0.3835 0.2406 0.086 Uiso 1 1 calc R . .
N4 N 0.8977(2) 0.3878(4) 0.1426(4) 0.061(3) Uani 1 1 d . . .
N5 N 1.1250(2) 0.6683(4) 0.5118(4) 0.057(2) Uani 1 1 d . . .
N6 N 1.14720(18) 0.6337(3) 0.6233(3) 0.048(2) Uani 1 1 d . . .
H6A H 1.1636 0.6586 0.6303 0.058 Uiso 1 1 calc R . .
N7 N 1.1834(2) 0.5572(4) 0.9323(4) 0.072(3) Uani 1 1 d . . .
H7A H 1.1975 0.5850 0.9356 0.086 Uiso 1 1 calc R . .
N8 N 1.18027(18) 0.5313(5) 0.9886(3) 0.062(2) Uani 1 1 d . . .
N9 N 1.0745(2) 0.6186(4) 0.4227(4) 0.057(2) Uani 1 1 d . . .
N10 N 1.1006(2) 0.6925(4) 0.3952(4) 0.065(3) Uani 1 1 d . . .
H10A H 1.0865 0.6813 0.3539 0.078 Uiso 1 1 calc R . .
N11 N 1.1669(2) 0.9243(3) 0.3353(4) 0.057(2) Uani 1 1 d . . .
H11A H 1.1577 0.9041 0.2979 0.069 Uiso 1 1 calc R . .
N12 N 1.1807(2) 0.9797(4) 0.3404(4) 0.055(2) Uani 1 1 d . . .
N13 N 0.9300(2) 0.9285(4) 0.3105(5) 0.092(3) Uani 1 1 d . A .
N15 N 1.1279(2) 1.1094(4) 0.4424(4) 0.064(2) Uani 1 1 d . A .
H15A H 1.1140 1.1345 0.4465 0.077 Uiso 1 1 calc R . .
N16 N 1.1651(2) 1.1174(4) 0.4723(4) 0.056(2) Uani 1 1 d . . .
N17 N 0.9230(2) 0.8380(4) 0.2533(5) 0.080(3) Uani 1 1 d . A .
N18 N 0.8866(3) 0.8612(4) 0.2940(5) 0.102(4) Uani 1 1 d . A .
H18B H 0.8789 0.8270 0.2787 0.123 Uiso 1 1 calc R . .
N19 N 0.77509(19) 0.9470(3) 0.4018(4) 0.052(2) Uani 1 1 d . A .
H19B H 0.7655 0.9195 0.3723 0.062 Uiso 1 1 calc R . .
N20 N 0.75837(19) 0.9710(4) 0.4343(3) 0.0448(19) Uani 1 1 d . . .
N21 N 0.9727(3) 0.8988(5) 0.2758(6) 0.106(4) Uani 1 1 d . A .
N22 N 0.9654(3) 0.8086(5) 0.2182(7) 0.138(5) Uani 1 1 d . A .
H22B H 0.9860 0.8169 0.2223 0.165 Uiso 1 1 calc R . .
N23 N 0.9354(2) 0.5704(4) 0.0506(4) 0.063(3) Uani 1 1 d . A .
H23B H 0.9542 0.5867 0.0532 0.076 Uiso 1 1 calc R . .
N24 N 0.9248(2) 0.5177(4) 0.0204(4) 0.062(3) Uani 1 1 d . . .
C1 C 1.0738(3) 0.5831(5) 0.4702(5) 0.059(3) Uani 1 1 d . . .
C2 C 1.0248(2) 0.5248(5) 0.3908(5) 0.064(3) Uani 1 1 d . . .
C3 C 1.0147(2) 0.5506(4) 0.3303(4) 0.052(3) Uani 1 1 d . . .
H3B H 1.0259 0.5845 0.3276 0.063 Uiso 1 1 calc R . .
C4 C 0.9877(2) 0.5273(6) 0.2715(5) 0.063(3) Uani 1 1 d . . .
H4B H 0.9810 0.5468 0.2299 0.075 Uiso 1 1 calc R . .
C5 C 0.9700(2) 0.4768(5) 0.2704(5) 0.057(3) Uani 1 1 d . . .
C6 C 0.9791(4) 0.4535(7) 0.3302(6) 0.130(6) Uani 1 1 d . . .
H6B H 0.9658 0.4226 0.3333 0.156 Uiso 1 1 calc R . .
C7 C 1.0088(3) 0.4735(7) 0.3921(6) 0.119(5) Uani 1 1 d . . .
H7B H 1.0171 0.4518 0.4325 0.143 Uiso 1 1 calc R . .
C8 C 0.9404(3) 0.4567(6) 0.2037(6) 0.072(4) Uani 1 1 d . . .
C9 C 0.8851(3) 0.3377(6) 0.1446(6) 0.076(4) Uani 1 1 d . . .
H9B H 0.8971 0.3165 0.1852 0.092 Uiso 1 1 calc R . .
C10 C 0.8555(4) 0.3120(7) 0.0926(8) 0.108(4) Uani 1 1 d U . .
C11 C 0.8300(4) 0.3439(7) 0.0380(8) 0.105(4) Uani 1 1 d U . .
C12 C 0.7954(4) 0.3218(7) -0.0124(8) 0.126(4) Uani 1 1 d U . .
H12B H 0.7785 0.3455 -0.0457 0.151 Uiso 1 1 calc R . .
C13 C 0.7898(4) 0.2652(7) -0.0072(8) 0.116(4) Uani 1 1 d U . .
H13A H 0.7697 0.2479 -0.0415 0.140 Uiso 1 1 calc R . .
C14 C 0.8137(4) 0.2302(8) 0.0492(9) 0.116(4) Uani 1 1 d U . .
C15 C 0.8449(4) 0.2555(8) 0.0967(8) 0.111(4) Uani 1 1 d U . .
C16 C 0.8693(4) 0.2198(7) 0.1518(9) 0.130(4) Uani 1 1 d U . .
H16A H 0.8908 0.2335 0.1860 0.156 Uiso 1 1 calc R . .
C17 C 0.8587(4) 0.1667(8) 0.1495(9) 0.143(5) Uani 1 1 d U . .
H17A H 0.8731 0.1423 0.1855 0.172 Uiso 1 1 calc R . .
C18 C 0.8244(4) 0.1405(9) 0.0930(9) 0.142(5) Uani 1 1 d U . .
H18A H 0.8215 0.1004 0.0918 0.170 Uiso 1 1 calc R . .
C19 C 0.8010(5) 0.1698(8) 0.0497(9) 0.133(4) Uani 1 1 d U . .
H19A H 0.7783 0.1565 0.0208 0.159 Uiso 1 1 calc R . .
C20 C 1.1219(2) 0.6270(4) 0.5561(5) 0.048(2) Uani 1 1 d . . .
C21 C 1.1497(2) 0.6051(5) 0.6819(4) 0.055(3) Uani 1 1 d . . .
C22 C 1.1245(3) 0.5648(5) 0.6848(5) 0.072(3) Uani 1 1 d . . .
H22A H 1.1056 0.5524 0.6439 0.086 Uiso 1 1 calc R . .
C23 C 1.1280(3) 0.5447(5) 0.7456(5) 0.081(4) Uani 1 1 d . . .
H23A H 1.1109 0.5200 0.7465 0.097 Uiso 1 1 calc R . .
C24 C 1.1572(3) 0.5609(5) 0.8076(5) 0.062(3) Uani 1 1 d . . .
C25 C 1.1852(3) 0.5951(6) 0.8069(5) 0.084(4) Uani 1 1 d . . .
H25A H 1.2060 0.6001 0.8478 0.100 Uiso 1 1 calc R . .
C26 C 1.1821(3) 0.6207(5) 0.7468(5) 0.068(3) Uani 1 1 d . . .
H26A H 1.1990 0.6461 0.7468 0.081 Uiso 1 1 calc R . .
C27 C 1.1593(3) 0.5299(8) 0.8703(5) 0.075(4) Uani 1 1 d . . .
C28 C 1.2036(3) 0.5500(5) 1.0460(4) 0.066(4) Uani 1 1 d . . .
H28A H 1.2208 0.5742 1.0448 0.079 Uiso 1 1 calc R . .
C29 C 1.2064(3) 0.5379(7) 1.1136(5) 0.080(4) Uani 1 1 d . . .
C30 C 1.1782(3) 0.5109(5) 1.1178(5) 0.076(4) Uani 1 1 d . . .
C31 C 1.1783(3) 0.5051(5) 1.1847(5) 0.076(4) Uani 1 1 d . . .
H31A H 1.1596 0.4875 1.1883 0.091 Uiso 1 1 calc R . .
C32 C 1.2068(3) 0.5263(6) 1.2418(5) 0.075(3) Uani 1 1 d . . .
H32A H 1.2072 0.5220 1.2845 0.090 Uiso 1 1 calc R . .
C33 C 1.2633(4) 0.5753(6) 1.2985(8) 0.099(5) Uani 1 1 d . . .
H33A H 1.2615 0.5735 1.3394 0.118 Uiso 1 1 calc R . .
C34 C 1.2921(5) 0.5979(7) 1.3015(6) 0.120(6) Uani 1 1 d . . .
H34A H 1.3106 0.6098 1.3431 0.145 Uiso 1 1 calc R . .
C35 C 1.2940(4) 0.6033(6) 1.2390(7) 0.121(5) Uani 1 1 d . . .
H35A H 1.3144 0.6167 1.2383 0.145 Uiso 1 1 calc R . .
C36 C 1.2636(4) 0.5875(7) 1.1770(7) 0.110(5) Uani 1 1 d . . .
H36A H 1.2632 0.5967 1.1351 0.132 Uiso 1 1 calc R . .
C37 C 1.2351(3) 0.5597(5) 1.1758(6) 0.066(3) Uani 1 1 d . . .
C38 C 1.2351(3) 0.5539(5) 1.2393(5) 0.074(4) Uani 1 1 d . . .
C39 C 1.1001(3) 0.6591(5) 0.4445(5) 0.058(3) Uani 1 1 d . . .
C40 C 1.1203(3) 0.7436(5) 0.3984(4) 0.062(3) Uani 1 1 d . . .
C41 C 1.1178(3) 0.7630(5) 0.3389(6) 0.087(4) Uani 1 1 d U . .
H41A H 1.1047 0.7419 0.2988 0.104 Uiso 1 1 calc R . .
C42 C 1.1343(3) 0.8136(5) 0.3352(5) 0.085(4) Uani 1 1 d . . .
H42A H 1.1328 0.8250 0.2931 0.102 Uiso 1 1 calc R . .
C43 C 1.1532(3) 0.8483(5) 0.3941(5) 0.057(3) Uani 1 1 d . . .
C44 C 1.1568(3) 0.8254(4) 0.4551(5) 0.056(3) Uani 1 1 d . . .
H44A H 1.1709 0.8451 0.4960 0.067 Uiso 1 1 calc R . .
C45 C 1.1408(3) 0.7753(5) 0.4583(5) 0.064(3) Uani 1 1 d . . .
H45A H 1.1435 0.7620 0.5007 0.077 Uiso 1 1 calc R . .
C46 C 1.1695(2) 0.9062(4) 0.3954(6) 0.049(3) Uani 1 1 d . . .
C47 C 1.1824(3) 0.9972(5) 0.2844(5) 0.073(4) Uani 1 1 d . . .
H47A H 1.1764 0.9703 0.2489 0.087 Uiso 1 1 calc R . .
C48 C 1.1929(3) 1.0542(6) 0.2736(6) 0.083(3) Uani 1 1 d U . .
C49 C 1.1988(3) 1.0988(5) 0.3197(5) 0.059(3) Uani 1 1 d U . .
C50 C 1.2050(3) 1.1536(5) 0.3006(5) 0.076(3) Uani 1 1 d U . .
H50A H 1.2061 1.1857 0.3275 0.091 Uiso 1 1 calc R . .
C51 C 1.2095(3) 1.1612(6) 0.2433(6) 0.105(4) Uani 1 1 d U . .
H51A H 1.2136 1.1989 0.2333 0.126 Uiso 1 1 calc R . .
C52 C 1.2084(4) 1.1173(6) 0.1981(6) 0.099(3) Uani 1 1 d U . .
C53 C 1.2003(4) 1.0623(6) 0.2141(6) 0.107(3) Uani 1 1 d U . .
C54 C 1.1954(4) 1.0167(7) 0.1641(7) 0.131(4) Uani 1 1 d U . .
H54A H 1.1867 0.9803 0.1671 0.157 Uiso 1 1 calc R . .
C55 C 1.2043(4) 1.0299(9) 0.1116(6) 0.137(4) Uani 1 1 d U . .
H55A H 1.2018 1.0003 0.0807 0.165 Uiso 1 1 calc R . .
C56 C 1.2160(4) 1.0812(7) 0.1018(8) 0.127(4) Uani 1 1 d U . .
H56A H 1.2227 1.0876 0.0673 0.153 Uiso 1 1 calc R . .
C57 C 1.2173(4) 1.1196(7) 0.1432(6) 0.111(4) Uani 1 1 d U . .
H57A H 1.2253 1.1555 0.1369 0.134 Uiso 1 1 calc R . .
C58 C 0.9581(3) 0.9341(6) 0.3017(7) 0.087(4) Uani 1 1 d U . .
N14 N 0.9742(3) 0.9877(6) 0.3208(7) 0.054(4) Uiso 0.665(14) 1 d P A 1
H14A H 0.9617 1.0143 0.3267 0.064 Uiso 0.665(14) 1 calc PR A 1
C59 C 1.0096(4) 1.0060(7) 0.3327(9) 0.049(4) Uiso 0.665(14) 1 d P A 1
C60 C 1.0302(5) 0.9769(9) 0.3175(10) 0.081(6) Uiso 0.665(14) 1 d P A 1
H60A H 1.0220 0.9441 0.2896 0.097 Uiso 0.665(14) 1 calc PR A 1
C61 C 1.0665(4) 0.9949(7) 0.3435(8) 0.053(5) Uiso 0.665(14) 1 d P A 1
H61A H 1.0824 0.9710 0.3373 0.063 Uiso 0.665(14) 1 calc PR A 1
C63 C 1.0529(4) 1.0817(8) 0.3838(9) 0.069(5) Uiso 0.665(14) 1 d P A 1
H63A H 1.0588 1.1189 0.4025 0.082 Uiso 0.665(14) 1 calc PR A 1
C64 C 1.0185(5) 1.0604(8) 0.3618(9) 0.079(6) Uiso 0.665(14) 1 d P A 1
H64A H 1.0018 1.0831 0.3669 0.095 Uiso 0.665(14) 1 calc PR A 1
C62 C 1.0781(4) 1.0477(7) 0.3778(9) 0.042(5) Uiso 0.665(14) 1 d P A 1
C59' C 1.0156(6) 0.9941(11) 0.3678(15) 0.039(8) Uiso 0.335(14) 1 d PD A 2
C60' C 1.0385(5) 0.9668(9) 0.3496(12) 0.017(6) Uiso 0.335(14) 1 d PD A 2
H60C H 1.0292 0.9370 0.3174 0.020 Uiso 0.335(14) 1 calc PR A 2
C61' C 1.0747(6) 0.9788(13) 0.3740(16) 0.058(10) Uiso 0.335(14) 1 d PD A 2
H61B H 1.0907 0.9535 0.3700 0.069 Uiso 0.335(14) 1 calc PR A 2
C62' C 1.0837(6) 1.0338(13) 0.4051(16) 0.047(8) Uiso 0.335(14) 1 d PD A 2
C63' C 1.0651(8) 1.0638(14) 0.434(2) 0.112(15) Uiso 0.335(14) 1 d PD A 2
H63B H 1.0734 1.0973 0.4601 0.135 Uiso 0.335(14) 1 calc PR A 2
C64' C 1.0322(7) 1.0378(14) 0.4182(17) 0.098(13) Uiso 0.335(14) 1 d PD A 2
H64B H 1.0207 1.0504 0.4430 0.118 Uiso 0.335(14) 1 calc PR A 2
N14' N 0.9820(5) 0.9711(11) 0.3615(13) 0.054(7) Uiso 0.335(14) 1 d P A 2
H14B H 0.9759 0.9791 0.3930 0.065 Uiso 0.335(14) 1 calc PR A 2
C65 C 1.1161(3) 1.0590(4) 0.4068(5) 0.051(3) Uani 1 1 d . . .
C66 C 1.1745(3) 1.1703(5) 0.5012(5) 0.063(3) Uani 1 1 d . . .
H66A H 1.1570 1.1959 0.4987 0.075 Uiso 1 1 calc R . .
C67 C 1.2122(2) 1.1888(5) 0.5370(4) 0.051(3) Uani 1 1 d . . .
C68 C 1.2395(3) 1.1489(5) 0.5590(5) 0.055(3) Uani 1 1 d . . .
C69 C 1.2749(3) 1.1648(5) 0.6055(5) 0.061(3) Uani 1 1 d . . .
H69A H 1.2931 1.1377 0.6206 0.074 Uiso 1 1 calc R . .
C70 C 1.2809(3) 1.2201(5) 0.6266(5) 0.071(3) Uani 1 1 d . . .
H70A H 1.3037 1.2304 0.6591 0.085 Uiso 1 1 calc R . .
C71 C 1.2629(3) 1.3252(5) 0.6234(6) 0.081(4) Uani 1 1 d D . .
H71A H 1.2856 1.3364 0.6548 0.097 Uiso 1 1 calc R . .
C72 C 1.2350(4) 1.3655(6) 0.5941(8) 0.125(6) Uani 1 1 d D . .
H72A H 1.2400 1.4046 0.6049 0.150 Uiso 1 1 calc R . .
C73 C 1.2004(3) 1.3495(5) 0.5499(8) 0.101(5) Uani 1 1 d D . .
H73A H 1.1821 1.3765 0.5331 0.121 Uiso 1 1 calc R . .
C74 C 1.1946(3) 1.2929(5) 0.5326(6) 0.082(4) Uani 1 1 d . . .
H74A H 1.1717 1.2830 0.5003 0.098 Uiso 1 1 calc R . .
C75 C 1.2186(3) 1.2481(5) 0.5571(5) 0.057(3) Uani 1 1 d . . .
C76 C 1.2541(3) 1.2647(5) 0.6018(6) 0.068(3) Uani 1 1 d . . .
C77 C 0.9518(3) 0.8516(5) 0.2502(7) 0.087(4) Uani 1 1 d . . .
C78 C 0.9515(3) 0.7575(6) 0.1830(7) 0.088(4) Uani 1 1 d U . .
C79 C 0.9773(4) 0.7205(6) 0.1840(8) 0.117(5) Uani 1 1 d . A .
H79A H 1.0013 0.7288 0.2076 0.141 Uiso 1 1 calc R . .
C80 C 0.9635(3) 0.6678(6) 0.1451(7) 0.104(5) Uani 1 1 d . . .
H80A H 0.9790 0.6411 0.1416 0.125 Uiso 1 1 calc R A .
C81 C 0.9280(3) 0.6563(6) 0.1131(5) 0.075(4) Uani 1 1 d . A .
C82 C 0.9069(3) 0.6897(5) 0.1226(6) 0.065(3) Uani 1 1 d . . .
H82A H 0.8832 0.6788 0.1046 0.078 Uiso 1 1 calc R A .
C83 C 0.9172(3) 0.7395(6) 0.1573(6) 0.077(4) Uani 1 1 d . A .
H83A H 0.9010 0.7622 0.1641 0.093 Uiso 1 1 calc R . .
C84 C 0.9151(3) 0.5976(6) 0.0774(5) 0.072(4) Uani 1 1 d . . .
C85 C 0.9417(2) 0.4965(5) -0.0112(5) 0.064(3) Uani 1 1 d . . .
H85A H 0.9573 0.5215 -0.0171 0.077 Uiso 1 1 calc R . .
C86 C 0.9390(3) 0.4395(5) -0.0376(5) 0.055(3) Uani 1 1 d . . .
C87 C 0.9215(3) 0.3978(5) -0.0205(5) 0.056(3) Uani 1 1 d . . .
C88 C 0.9258(3) 0.3416(6) -0.0378(6) 0.088(4) Uani 1 1 d . . .
H88A H 0.9158 0.3119 -0.0237 0.106 Uiso 1 1 calc R . .
C89 C 0.9440(4) 0.3256(7) -0.0750(7) 0.104(5) Uani 1 1 d . . .
H89A H 0.9455 0.2869 -0.0858 0.125 Uiso 1 1 calc R . .
C90 C 0.9759(4) 0.3563(7) -0.1364(7) 0.111(5) Uani 1 1 d . . .
H90A H 0.9757 0.3182 -0.1507 0.133 Uiso 1 1 calc R . .
C91 C 0.9922(3) 0.3998(8) -0.1558(7) 0.100(5) Uani 1 1 d . . .
H91A H 1.0049 0.3908 -0.1795 0.121 Uiso 1 1 calc R . .
C92 C 0.9892(3) 0.4538(6) -0.1401(6) 0.079(4) Uani 1 1 d . . .
H92A H 0.9985 0.4833 -0.1558 0.095 Uiso 1 1 calc R . .
C93 C 0.9729(3) 0.4677(6) -0.1015(5) 0.068(3) Uani 1 1 d . . .
H93A H 0.9723 0.5066 -0.0906 0.082 Uiso 1 1 calc R . .
C94 C 0.9575(3) 0.4288(5) -0.0782(5) 0.056(3) Uani 1 1 d . . .
C95 C 0.9600(3) 0.3701(7) -0.0954(6) 0.088(4) Uani 1 1 d . . .
C96 C 0.9147(3) 0.8767(5) 0.2864(6) 0.075(4) Uani 1 1 d . . .
C97 C 0.8669(3) 0.8898(5) 0.3222(6) 0.079(4) Uani 1 1 d . . .
C98 C 0.8764(3) 0.9475(5) 0.3532(6) 0.089(4) Uani 1 1 d . A .
H98A H 0.8946 0.9690 0.3521 0.107 Uiso 1 1 calc R . .
C99 C 0.8562(2) 0.9693(5) 0.3857(5) 0.073(3) Uani 1 1 d . . .
H99A H 0.8621 1.0050 0.4081 0.087 Uiso 1 1 calc R A .
C100 C 0.8290(3) 0.9392(5) 0.3842(5) 0.054(3) Uani 1 1 d . A .
C101 C 0.8215(3) 0.8832(5) 0.3576(6) 0.079(4) Uani 1 1 d . . .
H10B H 0.8034 0.8624 0.3600 0.094 Uiso 1 1 calc R A .
C102 C 0.8401(3) 0.8582(5) 0.3283(6) 0.084(4) Uani 1 1 d . A .
H10C H 0.8352 0.8202 0.3122 0.101 Uiso 1 1 calc R . .
C103 C 0.8082(3) 0.9678(5) 0.4173(4) 0.056(3) Uani 1 1 d . . .
C104 C 0.7259(2) 0.9546(4) 0.4088(4) 0.051(3) Uani 1 1 d . . .
H10D H 0.7169 0.9287 0.3719 0.061 Uiso 1 1 calc R . .
C105 C 0.7029(2) 0.9764(4) 0.4371(5) 0.057(3) Uani 1 1 d . . .
C106 C 0.7168(3) 1.0014(4) 0.5032(5) 0.053(3) Uani 1 1 d . . .
C107 C 0.6921(3) 1.0138(5) 0.5319(6) 0.075(4) Uani 1 1 d . . .
H10E H 0.7012 1.0281 0.5766 0.090 Uiso 1 1 calc R . .
C108 C 0.6581(4) 1.0054(5) 0.4973(7) 0.092(4) Uani 1 1 d . . .
H10F H 0.6435 1.0138 0.5173 0.110 Uiso 1 1 calc R . .
C109 C 0.6043(3) 0.9769(7) 0.3830(8) 0.131(5) Uani 1 1 d DU . .
H10G H 0.5884 0.9881 0.3989 0.157 Uiso 1 1 calc R . .
C110 C 0.5922(4) 0.9534(8) 0.3154(8) 0.155(6) Uani 1 1 d DU . .
H11B H 0.5679 0.9499 0.2874 0.186 Uiso 1 1 calc R . .
C111 C 0.6148(4) 0.9354(7) 0.2891(9) 0.146(7) Uani 1 1 d D . .
H11D H 0.6053 0.9192 0.2452 0.175 Uiso 1 1 calc R . .
C112 C 0.6503(3) 0.9410(6) 0.3264(6) 0.096(5) Uani 1 1 d . . .
H11C H 0.6650 0.9283 0.3082 0.115 Uiso 1 1 calc R . .
C113 C 0.6652(2) 0.9666(5) 0.3936(6) 0.075(3) Uani 1 1 d . . .
C114 C 0.6432(3) 0.9831(6) 0.4277(8) 0.105(5) Uani 1 1 d . . .
O201 O 0.7699(2) 0.3652(3) -0.3048(4) 0.089(3) Uani 1 1 d . . .
N201 N 0.8134(4) 0.3437(7) -0.2062(5) 0.103(5) Uani 1 1 d . . .
C201 C 0.8359(4) 0.3159(7) -0.2283(7) 0.148(7) Uani 1 1 d . . .
H20A H 0.8237 0.3109 -0.2774 0.223 Uiso 1 1 calc R . .
H20B H 0.8427 0.2786 -0.2064 0.223 Uiso 1 1 calc R . .
H20C H 0.8566 0.3392 -0.2160 0.223 Uiso 1 1 calc R . .
C202 C 0.8272(6) 0.3520(10) -0.1504(15) 0.242(13) Uani 1 1 d . . .
H20D H 0.8114 0.3712 -0.1367 0.362 Uiso 1 1 calc R . .
H20E H 0.8474 0.3763 -0.1396 0.362 Uiso 1 1 calc R . .
H20F H 0.8348 0.3158 -0.1261 0.362 Uiso 1 1 calc R . .
C203 C 0.7831(4) 0.3663(6) -0.2424(8) 0.095(5) Uani 1 1 d . . .
H20G H 0.7711 0.3837 -0.2208 0.114 Uiso 1 1 calc R . .
O202 O 0.79708(19) 0.7193(3) 0.3411(3) 0.075(2) Uani 1 1 d . . .
N202 N 0.7736(2) 0.7253(4) 0.4182(5) 0.064(3) Uani 1 1 d . . .
C204 C 0.7537(3) 0.7616(6) 0.4442(6) 0.091(4) Uani 1 1 d . . .
H20H H 0.7475 0.7977 0.4195 0.136 Uiso 1 1 calc R . .
H20I H 0.7682 0.7690 0.4925 0.136 Uiso 1 1 calc R . .
H20J H 0.7326 0.7415 0.4376 0.136 Uiso 1 1 calc R . .
C205 C 0.7871(3) 0.6668(5) 0.4469(6) 0.090(4) Uani 1 1 d . . .
H20K H 0.7992 0.6503 0.4232 0.135 Uiso 1 1 calc R . .
H20L H 0.7677 0.6422 0.4407 0.135 Uiso 1 1 calc R . .
H20M H 0.8032 0.6701 0.4952 0.135 Uiso 1 1 calc R . .
C206 C 0.7802(3) 0.7419(5) 0.3679(6) 0.066(3) Uani 1 1 d . . .
H20N H 0.7703 0.7776 0.3487 0.080 Uiso 1 1 calc R . .
O203 O 0.9406(2) 0.6541(4) 0.7451(4) 0.093(3) Uani 1 1 d . . .
N203 N 0.9065(4) 0.6029(6) 0.7721(6) 0.120(4) Uani 1 1 d . . .
C207 C 0.8750(4) 0.6022(8) 0.7094(8) 0.169(8) Uani 1 1 d D . .
H20O H 0.8789 0.6212 0.6743 0.254 Uiso 1 1 calc R . .
H20P H 0.8568 0.6222 0.7152 0.254 Uiso 1 1 calc R . .
H20Q H 0.8679 0.5627 0.6959 0.254 Uiso 1 1 calc R . .
C208 C 0.9003(4) 0.5764(9) 0.8222(9) 0.190(9) Uani 1 1 d D . .
H20R H 0.9216 0.5766 0.8653 0.285 Uiso 1 1 calc R . .
H20S H 0.8928 0.5370 0.8089 0.285 Uiso 1 1 calc R . .
H20T H 0.8821 0.5972 0.8273 0.285 Uiso 1 1 calc R . .
C209 C 0.9332(4) 0.6300(6) 0.7817(9) 0.109(6) Uani 1 1 d D . .
H20U H 0.9505 0.6308 0.8275 0.131 Uiso 1 1 calc R . .
O204 O 0.8698(3) 0.7346(5) 0.2719(5) 0.045(3) Uiso 0.50 1 d P . .
N204 N 0.9218(4) 0.6944(7) 0.3289(8) 0.057(4) Uiso 0.50 1 d P . .
C210 C 0.9419(5) 0.6450(10) 0.3142(11) 0.075(7) Uiso 0.50 1 d P . .
H21A H 0.9292 0.6339 0.2666 0.113 Uiso 0.50 1 calc PR . .
H21B H 0.9437 0.6122 0.3428 0.113 Uiso 0.50 1 calc PR . .
H21C H 0.9651 0.6582 0.3242 0.113 Uiso 0.50 1 calc PR . .
C211 C 0.9292(6) 0.7226(10) 0.3843(11) 0.078(7) Uiso 0.50 1 d P . .
H21D H 0.9116 0.7520 0.3752 0.117 Uiso 0.50 1 calc PR . .
H21E H 0.9520 0.7405 0.4005 0.117 Uiso 0.50 1 calc PR . .
H21F H 0.9295 0.6964 0.4189 0.117 Uiso 0.50 1 calc PR . .
C212 C 0.8932(5) 0.7002(8) 0.2800(9) 0.047(5) Uiso 0.50 1 d P . .
H21G H 0.8882 0.6751 0.2433 0.057 Uiso 0.50 1 calc PR . .
N205 N 1.2876(8) 0.4562(11) 1.1185(13) 0.113(10) Uani 0.50 1 d P . .
O205 O 1.2740(7) 0.4947(12) 1.0248(11) 0.170(11) Uani 0.50 1 d P . .
C215 C 1.2714(7) 0.4642(16) 1.0614(14) 0.125(13) Uani 0.50 1 d PD . .
H21N H 1.2516 0.4402 1.0408 0.150 Uiso 0.50 1 calc PR . .
C214 C 1.2743(8) 0.4238(11) 1.1608(15) 0.143(13) Uani 0.50 1 d PD . .
H21H H 1.2490 0.4210 1.1360 0.214 Uiso 0.50 1 calc PR . .
H21I H 1.2810 0.4439 1.2036 0.214 Uiso 0.50 1 calc PR . .
H21J H 1.2843 0.3854 1.1702 0.214 Uiso 0.50 1 calc PR . .
C213 C 1.3246(7) 0.4580(17) 1.1593(16) 0.23(3) Uani 0.50 1 d PD . .
H21K H 1.3351 0.4779 1.1347 0.349 Uiso 0.50 1 calc PR . .
H21L H 1.3337 0.4190 1.1695 0.349 Uiso 0.50 1 calc PR . .
H21M H 1.3303 0.4781 1.2016 0.349 Uiso 0.50 1 calc PR . .
O206 O 1.0452(5) 0.8125(9) 0.3045(11) 0.136(7) Uiso 0.50 1 d P . .
C216 C 1.0687(8) 0.8572(12) 0.4775(12) 0.156(13) Uiso 0.50 1 d PD . .
H21O H 1.0857 0.8844 0.4772 0.234 Uiso 0.50 1 calc PR . .
H21P H 1.0794 0.8341 0.5187 0.234 Uiso 0.50 1 calc PR . .
H21Q H 1.0489 0.8779 0.4762 0.234 Uiso 0.50 1 calc PR . .
C217 C 1.0312(6) 0.7793(11) 0.4133(12) 0.121(10) Uiso 0.50 1 d PD . .
H21R H 1.0244 0.7562 0.3726 0.181 Uiso 0.50 1 calc PR . .
H21S H 1.0108 0.7994 0.4107 0.181 Uiso 0.50 1 calc PR . .
H21T H 1.0407 0.7546 0.4532 0.181 Uiso 0.50 1 calc PR . .
C218 C 1.0606(7) 0.8356(11) 0.3638(12) 0.118(10) Uiso 0.50 1 d PD . .
H21U H 1.0758 0.8664 0.3693 0.141 Uiso 0.50 1 calc PR . .
N206 N 1.0571(6) 0.8203(10) 0.4185(11) 0.134(9) Uiso 0.50 1 d PD . .
O1W O 1.0690(3) 0.4471(5) 0.5593(5) 0.121(4) Uani 0.75 1 d P . .
O2W O 0.7888(3) 0.6667(6) 0.0438(5) 0.170(5) Uani 1 1 d . . .
O3W O 0.7666(3) 0.7698(5) 0.2015(5) 0.172(5) Uani 1 1 d . . .
O4W O 1.1614(6) 0.8660(8) 0.2128(9) 0.136(8) Uani 0.50 1 d P . .
O5W O 0.9479(8) 0.3150(14) 0.3017(12) 0.114(14) Uani 0.25 1 d P . .
O6W O 1.0928(4) 1.2091(8) 0.4556(11) 0.130(8) Uani 0.50 1 d P . .
C300 C 1.0000 0.6288(8) 0.0000 0.098(7) Uani 1 2 d S . .
O300 O 1.0001(3) 0.6126(6) 0.0456(6) 0.049(3) Uani 0.50 1 d P . .

loop_
_atom_site_aniso_label
_atom_site_aniso_U_11
_atom_site_aniso_U_22
_atom_site_aniso_U_33
_atom_site_aniso_U_23
_atom_site_aniso_U_13
_atom_site_aniso_U_12
Ce1 0.0488(3) 0.0465(3) 0.0431(3) 0.0018(3) 0.0215(3) -0.0019(3)
Ce2 0.0588(4) 0.0971(6) 0.0482(4) -0.0302(4) 0.0269(3) -0.0151(4)
O1 0.061(4) 0.069(5) 0.048(4) -0.008(4) 0.027(4) -0.009(4)
O2 0.078(5) 0.145(9) 0.061(5) -0.056(6) 0.014(4) -0.032(6)
O3 0.055(5) 0.090(6) 0.048(4) 0.021(4) 0.019(4) -0.013(4)
O4 0.056(4) 0.155(8) 0.051(4) 0.036(5) 0.030(4) 0.000(5)
O5 0.068(5) 0.048(4) 0.037(4) 0.001(3) 0.019(4) -0.009(4)
O6 0.057(4) 0.045(4) 0.055(4) 0.002(3) 0.030(4) 0.007(3)
O7 0.054(4) 0.038(4) 0.055(4) -0.003(4) 0.030(3) 0.001(4)
O8 0.049(4) 0.048(5) 0.053(4) 0.003(4) 0.009(3) 0.002(4)
O9 0.060(4) 0.049(5) 0.046(4) -0.011(3) 0.028(3) 0.004(3)
O10 0.037(3) 0.056(4) 0.040(3) -0.012(3) 0.015(3) 0.000(3)
O11 0.042(4) 0.110(7) 0.073(5) -0.051(5) 0.030(4) -0.025(4)
O12 0.076(5) 0.096(6) 0.060(5) -0.019(4) 0.043(4) -0.027(4)
N1 0.066(6) 0.065(6) 0.044(5) 0.003(5) 0.030(5) -0.016(5)
N2 0.061(5) 0.089(7) 0.039(4) -0.003(5) 0.015(4) -0.049(6)
N3 0.074(6) 0.075(7) 0.077(7) -0.015(6) 0.043(6) -0.017(6)
N4 0.054(6) 0.091(8) 0.047(5) -0.039(5) 0.031(5) -0.028(5)
N5 0.069(6) 0.066(6) 0.030(5) 0.007(4) 0.019(4) -0.011(5)
N6 0.046(5) 0.067(6) 0.029(4) 0.008(4) 0.016(4) -0.010(4)
N7 0.056(5) 0.123(9) 0.038(5) -0.002(5) 0.023(4) -0.003(5)
N8 0.066(5) 0.102(7) 0.024(4) 0.017(6) 0.024(4) -0.016(6)
N9 0.055(5) 0.056(6) 0.034(5) 0.001(4) 0.000(4) -0.021(4)
N10 0.081(6) 0.072(6) 0.025(4) 0.011(4) 0.010(4) -0.034(5)
N11 0.073(6) 0.046(6) 0.041(5) 0.003(4) 0.017(4) -0.009(5)
N12 0.065(5) 0.056(6) 0.053(5) -0.003(5) 0.035(4) -0.011(5)
N13 0.072(6) 0.093(8) 0.151(9) -0.069(7) 0.087(7) -0.047(6)
N15 0.057(6) 0.054(6) 0.094(7) -0.005(5) 0.045(5) -0.006(4)
N16 0.051(5) 0.056(6) 0.073(6) -0.006(5) 0.039(5) -0.020(4)
N17 0.053(5) 0.093(8) 0.121(8) -0.068(6) 0.064(6) -0.032(5)
N18 0.104(8) 0.103(9) 0.136(9) -0.096(7) 0.086(7) -0.049(7)
N19 0.052(5) 0.063(6) 0.045(5) -0.003(4) 0.027(4) -0.014(4)
N20 0.052(5) 0.054(5) 0.040(4) 0.002(4) 0.032(4) -0.010(5)
N21 0.083(7) 0.089(8) 0.163(11) -0.080(8) 0.070(8) -0.051(7)
N22 0.109(9) 0.134(11) 0.228(14) -0.103(10) 0.127(10) -0.071(8)
N23 0.057(5) 0.094(8) 0.045(5) -0.009(5) 0.029(5) -0.002(5)
N24 0.067(6) 0.074(8) 0.041(5) -0.030(5) 0.021(5) -0.016(5)
C1 0.058(7) 0.103(10) 0.021(5) -0.005(6) 0.022(5) -0.003(7)
C2 0.068(6) 0.076(8) 0.049(6) -0.002(6) 0.028(5) -0.050(7)
C3 0.056(6) 0.056(8) 0.037(5) 0.006(5) 0.015(5) -0.011(5)
C4 0.066(6) 0.068(7) 0.049(6) 0.001(7) 0.021(5) 0.000(7)
C5 0.058(6) 0.075(8) 0.031(5) -0.013(6) 0.014(5) -0.026(7)
C6 0.129(12) 0.136(14) 0.071(9) -0.005(9) 0.000(8) -0.093(11)
C7 0.134(12) 0.134(13) 0.068(8) 0.002(10) 0.029(8) -0.049(12)
C8 0.060(7) 0.096(11) 0.085(9) -0.047(8) 0.054(7) -0.028(7)
C9 0.080(8) 0.081(9) 0.076(8) -0.022(7) 0.043(7) -0.037(7)
C10 0.110(8) 0.110(9) 0.120(8) -0.048(8) 0.066(7) -0.047(7)
C11 0.122(9) 0.103(9) 0.110(8) -0.058(7) 0.071(7) -0.076(7)
C12 0.105(8) 0.132(9) 0.144(9) -0.045(8) 0.061(7) -0.046(8)
C13 0.118(8) 0.121(9) 0.124(8) -0.046(8) 0.067(7) -0.063(7)
C14 0.111(7) 0.131(8) 0.138(8) -0.046(7) 0.086(6) -0.056(6)
C15 0.114(8) 0.125(8) 0.113(7) -0.051(7) 0.069(6) -0.045(7)
C16 0.131(9) 0.118(9) 0.153(9) -0.037(8) 0.076(7) -0.066(7)
C17 0.136(9) 0.146(10) 0.151(9) -0.029(8) 0.070(8) -0.054(8)
C18 0.134(10) 0.146(10) 0.158(10) -0.043(9) 0.079(8) -0.058(8)
C19 0.130(9) 0.145(10) 0.134(9) -0.033(8) 0.070(7) -0.036(8)
C20 0.055(6) 0.054(7) 0.036(6) 0.005(5) 0.022(5) 0.003(5)
C21 0.063(7) 0.071(8) 0.028(5) -0.007(5) 0.020(5) 0.008(6)
C22 0.060(7) 0.090(9) 0.063(7) 0.002(6) 0.027(6) -0.033(6)
C23 0.082(7) 0.108(11) 0.037(6) 0.039(7) 0.014(6) -0.031(7)
C24 0.066(7) 0.084(8) 0.035(6) 0.032(5) 0.022(5) -0.006(6)
C25 0.067(7) 0.152(12) 0.025(5) 0.029(7) 0.015(5) 0.018(8)
C26 0.061(7) 0.102(10) 0.038(6) 0.039(6) 0.021(5) 0.000(6)
C27 0.054(7) 0.131(11) 0.044(6) 0.004(10) 0.025(6) 0.039(9)
C28 0.072(7) 0.101(11) 0.022(5) 0.009(5) 0.020(5) 0.008(6)
C29 0.087(8) 0.116(10) 0.068(8) 0.053(9) 0.063(7) 0.057(9)
C30 0.079(8) 0.108(11) 0.029(6) 0.023(6) 0.016(6) 0.008(7)
C31 0.076(8) 0.112(10) 0.058(7) 0.050(7) 0.047(6) 0.031(7)
C32 0.102(9) 0.088(9) 0.032(6) 0.024(7) 0.028(7) 0.020(9)
C33 0.131(13) 0.062(10) 0.099(12) 0.023(8) 0.050(11) 0.010(9)
C34 0.210(19) 0.097(12) 0.042(8) 0.005(8) 0.047(11) -0.005(12)
C35 0.153(14) 0.110(12) 0.089(11) -0.016(10) 0.046(11) -0.031(10)
C36 0.100(11) 0.130(13) 0.061(9) 0.013(9) 0.004(8) -0.003(10)
C37 0.044(7) 0.090(9) 0.050(7) 0.019(6) 0.010(6) 0.007(6)
C38 0.090(9) 0.084(10) 0.025(6) -0.007(6) 0.007(6) 0.010(7)
C39 0.067(7) 0.064(8) 0.034(6) 0.015(6) 0.016(5) 0.002(6)
C40 0.082(8) 0.068(8) 0.020(5) 0.001(5) 0.009(5) -0.005(6)
C41 0.126(8) 0.069(7) 0.055(6) 0.007(5) 0.033(6) -0.045(6)
C42 0.120(10) 0.096(10) 0.021(5) -0.003(6) 0.017(6) -0.050(8)
C43 0.063(7) 0.051(7) 0.046(7) 0.000(6) 0.016(6) 0.007(6)
C44 0.085(8) 0.051(7) 0.025(5) -0.007(5) 0.020(5) -0.010(6)
C45 0.100(8) 0.058(7) 0.028(6) -0.006(5) 0.025(6) -0.026(7)
C46 0.048(6) 0.041(7) 0.063(7) 0.024(6) 0.032(6) 0.009(5)
C47 0.120(10) 0.061(9) 0.054(7) -0.013(6) 0.054(7) -0.016(7)
C48 0.115(7) 0.098(8) 0.057(6) 0.008(5) 0.058(5) -0.029(6)
C49 0.080(6) 0.076(7) 0.041(5) 0.008(5) 0.046(5) -0.009(6)
C50 0.102(7) 0.079(7) 0.062(6) 0.005(6) 0.050(5) -0.023(6)
C51 0.143(7) 0.094(7) 0.072(6) 0.022(6) 0.043(6) -0.045(6)
C52 0.144(7) 0.097(7) 0.070(6) 0.007(6) 0.062(5) -0.047(6)
C53 0.157(7) 0.106(7) 0.062(6) -0.001(6) 0.053(6) -0.039(6)
C54 0.191(8) 0.124(8) 0.100(7) 0.004(6) 0.087(6) -0.043(7)
C55 0.218(9) 0.152(9) 0.082(7) -0.001(8) 0.103(7) -0.029(9)
C56 0.184(9) 0.119(9) 0.109(8) 0.003(7) 0.093(7) -0.053(8)
C57 0.168(7) 0.111(8) 0.069(6) 0.001(6) 0.066(6) -0.050(7)
C58 0.072(7) 0.070(7) 0.119(8) -0.043(6) 0.043(6) 0.000(6)
C65 0.053(6) 0.040(6) 0.062(7) -0.011(5) 0.028(6) -0.012(5)
C66 0.080(8) 0.054(8) 0.072(7) -0.005(6) 0.051(7) -0.011(6)
C67 0.041(6) 0.066(8) 0.036(6) 0.001(5) 0.009(5) -0.024(6)
C68 0.052(7) 0.055(8) 0.067(7) -0.002(6) 0.036(6) -0.007(6)
C69 0.067(7) 0.042(7) 0.060(7) -0.018(6) 0.016(6) -0.012(6)
C70 0.072(8) 0.083(10) 0.045(6) 0.001(6) 0.015(6) -0.010(7)
C71 0.112(10) 0.044(8) 0.086(9) -0.002(7) 0.044(8) -0.012(7)
C72 0.24(2) 0.037(9) 0.147(14) -0.016(9) 0.131(15) -0.031(12)
C73 0.080(10) 0.044(9) 0.158(14) -0.014(8) 0.037(9) -0.032(7)
C74 0.085(9) 0.061(9) 0.105(10) -0.022(8) 0.048(8) -0.014(8)
C75 0.049(7) 0.057(8) 0.062(7) -0.003(6) 0.023(6) -0.006(6)
C76 0.082(9) 0.058(8) 0.072(8) 0.001(6) 0.042(7) -0.025(7)
C77 0.071(8) 0.078(9) 0.123(11) -0.064(8) 0.054(8) -0.016(7)
C78 0.089(7) 0.094(8) 0.112(8) -0.043(6) 0.073(6) -0.016(6)
C79 0.109(11) 0.096(11) 0.170(14) -0.087(10) 0.085(11) -0.048(9)
C80 0.105(11) 0.092(11) 0.138(12) -0.053(9) 0.076(10) 0.008(8)
C81 0.068(8) 0.099(10) 0.064(8) -0.052(7) 0.037(7) -0.059(8)
C82 0.054(7) 0.077(9) 0.088(8) -0.036(7) 0.053(7) -0.003(6)
C83 0.037(6) 0.104(11) 0.103(9) -0.033(8) 0.042(7) 0.006(6)
C84 0.046(7) 0.119(11) 0.042(6) -0.008(7) 0.013(6) 0.029(7)
C85 0.050(6) 0.104(10) 0.037(6) -0.011(6) 0.018(5) -0.004(6)
C86 0.091(8) 0.037(6) 0.043(6) -0.019(5) 0.036(6) -0.001(6)
C87 0.065(7) 0.057(8) 0.050(7) -0.025(6) 0.029(6) 0.008(6)
C88 0.085(9) 0.121(12) 0.076(8) 0.017(8) 0.052(7) 0.008(8)
C89 0.143(12) 0.100(12) 0.107(11) -0.019(9) 0.089(10) 0.026(10)
C90 0.123(11) 0.103(12) 0.152(13) -0.047(10) 0.102(11) 0.013(9)
C91 0.104(11) 0.119(13) 0.113(11) -0.036(10) 0.078(9) -0.022(10)
C92 0.118(10) 0.068(10) 0.070(8) -0.006(7) 0.059(7) -0.002(8)
C93 0.087(8) 0.076(8) 0.058(7) -0.026(7) 0.047(6) -0.022(8)
C94 0.057(7) 0.062(8) 0.046(6) -0.012(6) 0.021(5) 0.008(6)
C95 0.090(9) 0.115(13) 0.088(9) 0.008(9) 0.064(8) 0.008(8)
C96 0.055(7) 0.083(10) 0.115(10) -0.033(8) 0.063(7) -0.015(7)
C97 0.084(8) 0.080(9) 0.092(9) -0.036(7) 0.056(8) -0.010(7)
C98 0.072(8) 0.055(8) 0.150(11) -0.043(8) 0.060(8) -0.017(6)
C99 0.062(7) 0.072(8) 0.099(8) -0.044(7) 0.050(6) -0.023(7)
C100 0.053(6) 0.058(8) 0.063(7) -0.003(6) 0.036(6) -0.005(5)
C101 0.085(8) 0.060(8) 0.120(10) -0.040(7) 0.073(8) -0.029(7)
C102 0.059(7) 0.103(10) 0.100(9) -0.070(8) 0.044(7) -0.038(7)
C103 0.092(8) 0.057(7) 0.034(5) 0.019(6) 0.040(6) 0.027(7)
C104 0.047(6) 0.040(7) 0.048(6) 0.007(5) 0.007(5) 0.004(5)
C105 0.044(6) 0.039(6) 0.083(7) 0.005(6) 0.026(6) 0.007(5)
C106 0.086(8) 0.020(5) 0.063(7) -0.010(5) 0.042(7) 0.014(5)
C107 0.038(6) 0.096(11) 0.087(8) -0.033(7) 0.026(6) -0.017(6)
C108 0.103(11) 0.075(9) 0.119(11) -0.052(8) 0.071(9) -0.015(7)
C109 0.082(7) 0.159(9) 0.161(9) -0.035(8) 0.064(7) 0.004(7)
C110 0.122(9) 0.172(11) 0.158(10) -0.033(8) 0.054(8) -0.005(8)
C111 0.078(10) 0.157(16) 0.182(16) -0.110(13) 0.043(11) -0.017(10)
C112 0.042(7) 0.142(13) 0.074(8) -0.039(8) 0.002(6) 0.001(7)
C113 0.041(6) 0.073(8) 0.098(8) -0.004(8) 0.021(6) 0.016(6)
C114 0.027(6) 0.097(11) 0.178(14) 0.010(11) 0.035(8) 0.008(7)
O201 0.102(6) 0.074(6) 0.070(5) 0.019(5) 0.022(5) 0.005(5)
N201 0.133(12) 0.125(11) 0.034(6) -0.027(7) 0.025(8) -0.030(9)
C201 0.205(18) 0.167(17) 0.109(12) 0.031(11) 0.103(13) 0.068(14)
C202 0.22(3) 0.14(2) 0.37(4) -0.03(3) 0.15(3) 0.026(18)
C203 0.070(10) 0.106(11) 0.074(10) 0.017(9) 0.004(8) -0.004(8)
O202 0.096(6) 0.081(6) 0.062(5) 0.003(4) 0.046(5) 0.028(5)
N202 0.058(6) 0.073(7) 0.056(6) 0.017(5) 0.023(5) 0.010(5)
C204 0.085(9) 0.130(13) 0.077(9) -0.007(8) 0.054(8) 0.018(9)
C205 0.114(10) 0.083(10) 0.094(9) 0.023(8) 0.067(8) 0.001(8)
C206 0.066(8) 0.064(8) 0.068(8) 0.001(7) 0.030(7) -0.001(6)
O203 0.103(7) 0.096(7) 0.078(6) 0.016(5) 0.039(5) -0.005(5)
N203 0.134(12) 0.127(12) 0.087(9) 0.041(9) 0.042(9) -0.009(10)
C207 0.127(15) 0.143(17) 0.178(17) 0.046(14) 0.019(14) -0.025(12)
C208 0.157(17) 0.21(2) 0.19(2) 0.055(18) 0.076(16) 0.025(15)
C209 0.101(12) 0.090(12) 0.139(16) 0.029(10) 0.057(12) -0.020(9)
N205 0.23(3) 0.071(17) 0.11(2) 0.012(19) 0.14(3) 0.01(2)
O205 0.22(2) 0.21(3) 0.118(17) 0.016(17) 0.115(17) -0.03(2)
C215 0.16(3) 0.14(4) 0.14(3) 0.00(3) 0.13(3) -0.01(3)
C214 0.21(3) 0.08(2) 0.16(3) 0.05(2) 0.10(3) 0.10(2)
C213 0.41(7) 0.09(3) 0.12(3) -0.01(3) 0.06(4) 0.03(5)
O1W 0.171(11) 0.096(10) 0.103(8) -0.006(7) 0.068(8) -0.058(8)
O2W 0.179(10) 0.219(13) 0.114(8) 0.014(8) 0.069(8) 0.082(9)
O3W 0.203(11) 0.165(11) 0.123(8) 0.010(8) 0.054(8) -0.003(9)
O4W 0.24(2) 0.088(14) 0.101(13) -0.030(11) 0.102(15) -0.068(14)
O5W 0.11(2) 0.13(3) 0.031(15) 0.027(17) -0.023(16) -0.10(2)
O6W 0.066(11) 0.110(15) 0.21(2) -0.113(14) 0.065(12) -0.041(10)
C300 0.22(2) 0.051(12) 0.075(13) 0.000 0.110(16) 0.000
O300 0.034(7) 0.066(9) 0.037(8) 0.011(7) 0.009(6) -0.020(6)

loop_
_atom_type_symbol
_atom_type_description
_atom_type_scat_dispersion_real
_atom_type_scat_dispersion_imag
_atom_type_scat_source
C C 0.0033 0.0016 'International Tables Vol C Tables 4.2.6.8 and 6.1.1.4'
H H 0.0000 0.0000 'International Tables Vol C Tables 4.2.6.8 and 6.1.1.4'
N N 0.0061 0.0033 'International Tables Vol C Tables 4.2.6.8 and 6.1.1.4'
O O 0.0106 0.0060 'International Tables Vol C Tables 4.2.6.8 and 6.1.1.4'
Ce Ce -0.2486 2.6331 'International Tables Vol C Tables 4.2.6.8 and 6.1.1.4'

loop_
_geom_angle_atom_site_label_1
_geom_angle_atom_site_label_2
_geom_angle_atom_site_label_3
_geom_angle
_geom_angle_site_symmetry_1
_geom_angle_site_symmetry_3
O10 Ce1 O8 83.9(2) 2_756 .
O10 Ce1 O6 83.2(2) 2_756 .
O8 Ce1 O6 92.0(2) . .
O10 Ce1 O5 89.3(2) 2_756 .
O8 Ce1 O5 137.8(2) . .
O6 Ce1 O5 128.6(2) . .
O10 Ce1 O7 145.9(2) 2_756 .
O8 Ce1 O7 128.9(2) . .
O6 Ce1 O7 86.2(2) . .
O5 Ce1 O7 72.4(2) . .
O10 Ce1 O9 130.0(2) 2_756 2_756
O8 Ce1 O9 83.4(2) . 2_756
O6 Ce1 O9 145.3(2) . 2_756
O5 Ce1 O9 69.5(2) . 2_756
O7 Ce1 O9 70.84(19) . 2_756
O10 Ce1 N16 144.8(2) 2_756 .
O8 Ce1 N16 67.4(2) . .
O6 Ce1 N16 78.0(2) . .
O5 Ce1 N16 125.7(2) . .
O7 Ce1 N16 62.3(2) . .
O9 Ce1 N16 68.5(2) 2_756 .
O10 Ce1 N12 75.3(2) 2_756 .
O8 Ce1 N12 152.0(2) . .
O6 Ce1 N12 67.3(2) . .
O5 Ce1 N12 61.6(2) . .
O7 Ce1 N12 70.7(2) . .
O9 Ce1 N12 124.4(2) 2_756 .
N16 Ce1 N12 122.4(3) . .
O10 Ce1 N20 68.0(2) 2_756 2_756
O8 Ce1 N20 73.1(2) . 2_756
O6 Ce1 N20 148.5(2) . 2_756
O5 Ce1 N20 65.8(2) . 2_756
O7 Ce1 N20 124.8(2) . 2_756
O9 Ce1 N20 62.0(2) 2_756 2_756
N16 Ce1 N20 118.7(2) . 2_756
N12 Ce1 N20 114.7(3) . 2_756
O4 Ce2 O12 82.7(3) 2_756 .
O4 Ce2 O2 86.4(3) 2_756 .
O12 Ce2 O2 87.1(3) . .
O4 Ce2 O3 129.4(2) 2_756 2_756
O12 Ce2 O3 145.6(3) . 2_756
O2 Ce2 O3 83.5(3) . 2_756
O4 Ce2 O1 142.2(3) 2_756 .
O12 Ce2 O1 88.0(2) . .
O2 Ce2 O1 129.8(3) . .
O3 Ce2 O1 73.3(2) 2_756 .
O4 Ce2 O11 89.7(3) 2_756 .
O12 Ce2 O11 127.9(2) . .
O2 Ce2 O11 143.9(3) . .
O3 Ce2 O11 71.6(3) 2_756 .
O1 Ce2 O11 67.6(2) . .
O4 Ce2 N8 67.2(2) 2_756 2_756
O12 Ce2 N8 147.4(2) . 2_756
O2 Ce2 N8 79.2(3) . 2_756
O3 Ce2 N8 62.2(2) 2_756 2_756
O1 Ce2 N8 123.4(2) . 2_756
O11 Ce2 N8 66.4(3) . 2_756
O4 Ce2 N24 74.8(2) 2_756 .
O12 Ce2 N24 66.2(3) . .
O2 Ce2 N24 148.7(3) . .
O3 Ce2 N24 127.8(3) 2_756 .
O1 Ce2 N24 68.0(2) . .
O11 Ce2 N24 62.1(3) . .
N8 Ce2 N24 114.5(3) 2_756 .
O4 Ce2 N4 146.4(3) 2_756 .
O12 Ce2 N4 75.8(3) . .
O2 Ce2 N4 67.2(3) . .
O3 Ce2 N4 70.0(3) 2_756 .
O1 Ce2 N4 63.2(3) . .
O11 Ce2 N4 123.9(3) . .
N8 Ce2 N4 123.7(3) 2_756 .
N24 Ce2 N4 117.7(3) . .
C8 O1 Ce2 123.8(7) . .
C11 O2 Ce2 145.2(10) . .
C27 O3 Ce2 126.5(8) . 2_756
C30 O4 Ce2 149.5(6) . 2_756
C46 O5 Ce1 123.5(6) . .
C49 O6 Ce1 146.1(7) . .
C65 O7 Ce1 125.7(6) . .
C68 O8 Ce1 146.6(6) . .
C103 O9 Ce1 121.4(6) . 2_756
C106 O10 Ce1 141.8(6) . 2_756
C84 O11 Ce2 122.8(8) . .
C87 O12 Ce2 147.4(8) . .
C20 N1 C1 116.1(8) . .
C1 N2 C2 126.3(8) . .
C8 N3 N4 116.1(10) . .
C9 N4 N3 114.2(10) . .
C9 N4 Ce2 132.3(8) . .
N3 N4 Ce2 113.2(7) . .
C39 N5 C20 111.2(8) . .
C20 N6 C21 128.0(8) . .
C27 N7 N8 109.0(9) . .
C28 N8 N7 111.6(8) . .
C28 N8 Ce2 133.0(6) . 2_756
N7 N8 Ce2 114.5(5) . 2_756
C1 N9 C39 117.1(8) . .
C39 N10 C40 131.6(8) . .
C46 N11 N12 111.6(8) . .
C47 N12 N11 114.0(8) . .
C47 N12 Ce1 129.6(7) . .
N11 N12 Ce1 116.3(6) . .
C58 N13 C96 110.2(9) . .
C65 N15 N16 114.4(8) . .
C66 N16 N15 111.1(8) . .
C66 N16 Ce1 132.9(7) . .
N15 N16 Ce1 116.0(6) . .
C96 N17 C77 111.7(9) . .
C96 N18 C97 132.8(10) . .
N20 N19 C103 117.7(8) . .
C104 N20 N19 112.4(8) . .
C104 N20 Ce1 133.4(6) . 2_756
N19 N20 Ce1 113.9(5) . 2_756
C58 N21 C77 109.1(10) . .
C78 N22 C77 132.3(10) . .
N24 N23 C84 118.2(10) . .
C85 N24 N23 116.8(9) . .
C85 N24 Ce2 129.7(7) . .
N23 N24 Ce2 113.2(6) . .
N2 C1 N9 123.4(8) . .
N2 C1 N1 113.4(9) . .
N9 C1 N1 123.2(10) . .
C3 C2 C7 118.1(10) . .
C3 C2 N2 130.2(10) . .
C7 C2 N2 111.7(10) . .
C2 C3 C4 120.2(10) . .
C3 C4 C5 123.9(9) . .
C6 C5 C4 115.1(10) . .
C6 C5 C8 125.6(11) . .
C4 C5 C8 119.1(10) . .
C5 C6 C7 122.8(12) . .
C2 C7 C6 119.2(12) . .
O1 C8 N3 121.7(10) . .
O1 C8 C5 121.4(11) . .
N3 C8 C5 116.8(12) . .
N4 C9 C10 126.5(13) . .
C9 C10 C11 122.3(15) . .
C9 C10 C15 123.1(17) . .
C11 C10 C15 113.4(15) . .
O2 C11 C10 122.7(13) . .
O2 C11 C12 112.0(16) . .
C10 C11 C12 125.2(15) . .
C13 C12 C11 115.5(17) . .
C12 C13 C14 122.5(16) . .
C15 C14 C13 117.7(17) . .
C15 C14 C19 127.8(18) . .
C13 C14 C19 114.5(15) . .
C14 C15 C10 125.0(18) . .
C14 C15 C16 117.6(17) . .
C10 C15 C16 117.2(15) . .
C17 C16 C15 113.7(17) . .
C16 C17 C18 126.0(19) . .
C19 C18 C17 123(2) . .
C18 C19 C14 110.7(19) . .
N1 C20 N6 120.9(8) . .
N1 C20 N5 126.6(8) . .
N6 C20 N5 112.5(8) . .
N6 C21 C22 126.8(8) . .
N6 C21 C26 113.6(9) . .
C22 C21 C26 119.6(9) . .
C23 C22 C21 121.2(9) . .
C22 C23 C24 120.3(9) . .
C23 C24 C25 120.6(8) . .
C23 C24 C27 113.9(10) . .
C25 C24 C27 124.5(9) . .
C26 C25 C24 121.6(9) . .
C25 C26 C21 116.0(10) . .
O3 C27 N7 124.6(11) . .
O3 C27 C24 122.2(11) . .
N7 C27 C24 111.9(13) . .
N8 C28 C29 127.0(11) . .
C30 C29 C37 118.6(9) . .
C30 C29 C28 118.8(11) . .
C37 C29 C28 122.0(11) . .
O4 C30 C29 123.5(10) . .
O4 C30 C31 116.6(10) . .
C29 C30 C31 119.9(10) . .
C32 C31 C30 118.1(10) . .
C31 C32 C38 123.4(10) . .
C34 C33 C38 125.2(15) . .
C33 C34 C35 117.4(16) . .
C34 C35 C36 117.7(15) . .
C37 C36 C35 123.4(13) . .
C36 C37 C38 115.9(12) . .
C36 C37 C29 123.0(11) . .
C38 C37 C29 121.1(11) . .
C32 C38 C33 121.4(12) . .
C32 C38 C37 118.9(10) . .
C33 C38 C37 119.7(13) . .
N10 C39 N9 115.3(8) . .
N10 C39 N5 118.9(9) . .
N9 C39 N5 125.7(9) . .
C41 C40 C45 118.1(10) . .
C41 C40 N10 116.7(9) . .
C45 C40 N10 125.2(9) . .
C40 C41 C42 121.8(11) . .
C41 C42 C43 121.2(10) . .
C44 C43 C42 115.3(10) . .
C44 C43 C46 118.7(9) . .
C42 C43 C46 126.0(10) . .
C45 C44 C43 122.8(9) . .
C44 C45 C40 120.5(9) . .
O5 C46 N11 124.7(9) . .
O5 C46 C43 119.6(9) . .
N11 C46 C43 115.7(10) . .
N12 C47 C48 125.6(10) . .
C49 C48 C47 121.8(10) . .
C49 C48 C53 120.2(11) . .
C47 C48 C53 117.7(11) . .
O6 C49 C48 122.3(11) . .
O6 C49 C50 120.2(11) . .
C48 C49 C50 117.1(10) . .
C51 C50 C49 121.1(12) . .
C50 C51 C52 125.8(12) . .
C51 C52 C53 114.0(12) . .
C51 C52 C57 129.7(13) . .
C53 C52 C57 116.1(14) . .
C52 C53 C54 115.4(12) . .
C52 C53 C48 120.8(13) . .
C54 C53 C48 123.4(12) . .
C55 C54 C53 117.3(14) . .
C56 C55 C54 125.9(17) . .
C57 C56 C55 113.7(15) . .
C56 C57 C52 130.6(15) . .
N13 C58 N21 131.1(12) . .
N13 C58 N14 113.9(11) . .
N21 C58 N14 114.9(12) . .
N13 C58 N14' 103.2(13) . .
N21 C58 N14' 117.8(13) . .
N14 C58 N14' 35.3(10) . .
C58 N14 C59 129.5(12) . .
C60 C59 C64 121.6(18) . .
C60 C59 N14 125.7(16) . .
C64 C59 N14 112.7(15) . .
C59 C60 C61 119.6(18) . .
C62 C61 C60 120.9(16) . .
C62 C63 C64 120.2(17) . .
C59 C64 C63 119.9(18) . .
C63 C62 C61 116.6(14) . .
C63 C62 C65 127.6(13) . .
C61 C62 C65 115.7(13) . .
C60' C59' C64' 113(2) . .
C60' C59' N14' 127(2) . .
C64' C59' N14' 116(2) . .
C59' C60' C61' 127(2) . .
C62' C61' C60' 112(2) . .
C63' C62' C61' 125(2) . .
C63' C62' C65 121(2) . .
C61' C62' C65 114.0(19) . .
C62' C63' C64' 113(2) . .
C63' C64' C59' 125(2) . .
C59' N14' C58 121.8(19) . .
O7 C65 N15 120.5(9) . .
O7 C65 C62 123.2(10) . .
N15 C65 C62 116.3(10) . .
O7 C65 C62' 118.6(14) . .
N15 C65 C62' 116.3(13) . .
C62 C65 C62' 24.3(12) . .
N16 C66 C67 121.4(10) . .
C68 C67 C75 121.3(9) . .
C68 C67 C66 121.7(10) . .
C75 C67 C66 116.3(10) . .
O8 C68 C67 122.3(9) . .
O8 C68 C69 116.2(9) . .
C67 C68 C69 121.5(10) . .
C70 C69 C68 117.5(10) . .
C69 C70 C76 123.7(10) . .
C72 C71 C76 116.4(11) . .
C73 C72 C71 123.0(13) . .
C74 C73 C72 116.7(13) . .
C73 C74 C75 127.5(12) . .
C74 C75 C67 126.7(10) . .
C74 C75 C76 115.5(11) . .
C67 C75 C76 117.4(10) . .
C75 C76 C70 118.3(10) . .
C75 C76 C71 120.6(11) . .
C70 C76 C71 121.0(11) . .
N17 C77 N21 129.1(10) . .
N17 C77 N22 116.7(10) . .
N21 C77 N22 114.1(10) . .
N22 C78 C83 126.2(12) . .
N22 C78 C79 112.5(12) . .
C83 C78 C79 120.8(12) . .
C78 C79 C80 114.0(12) . .
C81 C80 C79 121.0(11) . .
C82 C81 C80 120.1(11) . .
C82 C81 C84 120.1(10) . .
C80 C81 C84 118.8(12) . .
C81 C82 C83 122.6(11) . .
C82 C83 C78 120.3(11) . .
O11 C84 N23 119.7(12) . .
O11 C84 C81 122.7(10) . .
N23 C84 C81 117.6(11) . .
N24 C85 C86 127.0(11) . .
C87 C86 C85 119.4(10) . .
C87 C86 C94 124.4(10) . .
C85 C86 C94 116.1(11) . .
O12 C87 C86 124.2(10) . .
O12 C87 C88 120.2(12) . .
C86 C87 C88 115.1(10) . .
C87 C88 C89 125.5(13) . .
C88 C89 C95 117.8(13) . .
C91 C90 C95 119.5(13) . .
C92 C91 C90 118.7(13) . .
C91 C92 C93 121.8(13) . .
C94 C93 C92 124.1(12) . .
C93 C94 C95 115.1(11) . .
C93 C94 C86 128.1(11) . .
C95 C94 C86 116.8(11) . .
C90 C95 C89 119.2(15) . .
C90 C95 C94 120.5(13) . .
C89 C95 C94 120.1(12) . .
N17 C96 N18 112.2(10) . .
N17 C96 N13 128.2(10) . .
N18 C96 N13 119.5(10) . .
N18 C97 C102 118.2(11) . .
N18 C97 C98 122.3(11) . .
C102 C97 C98 119.1(10) . .
C99 C98 C97 116.5(10) . .
C100 C99 C98 121.2(10) . .
C99 C100 C101 121.4(10) . .
C99 C100 C103 116.7(10) . .
C101 C100 C103 121.7(10) . .
C102 C101 C100 121.2(10) . .
C101 C102 C97 120.2(11) . .
O9 C103 N19 119.9(9) . .
O9 C103 C100 120.9(10) . .
N19 C103 C100 119.2(10) . .
N20 C104 C105 120.8(9) . .
C106 C105 C113 123.1(10) . .
C106 C105 C104 121.8(8) . .
C113 C105 C104 115.0(9) . .
O10 C106 C105 123.8(9) . .
O10 C106 C107 117.7(9) . .
C105 C106 C107 118.0(10) . .
C108 C107 C106 122.9(11) . .
C107 C108 C114 119.7(11) . .
C110 C109 C114 118.5(14) . .
C111 C110 C109 123.3(15) . .
C112 C111 C110 121.2(14) . .
C111 C112 C113 120.1(12) . .
C112 C113 C105 124.6(10) . .
C112 C113 C114 122.2(10) . .
C105 C113 C114 113.2(10) . .
C108 C114 C113 122.9(10) . .
C108 C114 C109 122.6(13) . .
C113 C114 C109 114.5(13) . .
C202 N201 C203 119(2) . .
C202 N201 C201 111(2) . .
C203 N201 C201 128.9(12) . .
O201 C203 N201 120.3(15) . .
C206 N202 C204 122.8(10) . .
C206 N202 C205 115.2(10) . .
C204 N202 C205 122.0(10) . .
O202 C206 N202 132.3(11) . .
C209 N203 C208 126.3(13) . .
C209 N203 C207 124.3(12) . .
C208 N203 C207 108.7(12) . .
O203 C209 N203 132.0(16) . .
C212 N204 C211 119.4(19) . .
C212 N204 C210 109.3(17) . .
C211 N204 C210 130.7(18) . .
N204 C212 O204 128.9(19) . .
C215 N205 C213 129(3) . .
C215 N205 C214 123(3) . .
C213 N205 C214 104.9(17) . .
O205 C215 N205 133(4) . .
O206 C218 N206 126(2) . .
C218 N206 C217 121.0(14) . .
C218 N206 C216 121.4(15) . .
C217 N206 C216 113.8(13) . .
O300 C300 O300 139(2) 2_755 .

loop_
_geom_bond_atom_site_label_1
_geom_bond_atom_site_label_2
_geom_bond_distance
_geom_bond_site_symmetry_2
Ce1 O10 2.171(6) 2_756
Ce1 O8 2.206(7) .
Ce1 O6 2.234(6) .
Ce1 O5 2.387(6) .
Ce1 O7 2.411(5) .
Ce1 O9 2.464(6) 2_756
Ce1 N16 2.583(9) .
Ce1 N12 2.588(8) .
Ce1 N20 2.617(7) 2_756
Ce2 O4 2.185(7) 2_756
Ce2 O12 2.201(8) .
Ce2 O2 2.279(9) .
Ce2 O3 2.347(7) 2_756
Ce2 O1 2.372(6) .
Ce2 O11 2.483(8) .
Ce2 N8 2.611(8) 2_756
Ce2 N24 2.624(9) .
Ce2 N4 2.632(10) .
O1 C8 1.267(13) .
O2 C11 1.331(16) .
O3 C27 1.169(15) .
O3 Ce2 2.347(7) 2_756
O4 C30 1.337(11) .
O4 Ce2 2.185(7) 2_756
O5 C46 1.211(11) .
O6 C49 1.247(10) .
O7 C65 1.246(10) .
O8 C68 1.324(11) .
O9 C103 1.242(11) .
O9 Ce1 2.464(6) 2_756
O10 C106 1.306(11) .
O10 Ce1 2.171(6) 2_756
O11 C84 1.206(12) .
O12 C87 1.259(11) .
N1 C20 1.315(11) .
N1 C1 1.370(10) .
N2 C1 1.328(12) .
N2 C2 1.379(10) .
N3 C8 1.349(13) .
N3 N4 1.384(10) .
N4 C9 1.280(13) .
N5 C39 1.376(11) .
N5 C20 1.403(11) .
N6 C20 1.372(10) .
N6 C21 1.399(11) .
N7 C27 1.414(14) .
N7 N8 1.425(9) .
N8 C28 1.264(10) .
N8 Ce2 2.611(8) 2_756
N9 C1 1.330(11) .
N9 C39 1.345(11) .
N10 C39 1.331(11) .
N10 C40 1.426(12) .
N11 C46 1.331(11) .
N11 N12 1.388(10) .
N12 C47 1.322(11) .
N13 C58 1.303(14) .
N13 C96 1.344(13) .
N15 C65 1.358(11) .
N15 N16 1.421(9) .
N16 C66 1.346(12) .
N17 C96 1.296(12) .
N17 C77 1.298(13) .
N18 C96 1.332(12) .
N18 C97 1.408(13) .
N19 N20 1.333(9) .
N19 C103 1.378(12) .
N20 C104 1.287(10) .
N20 Ce1 2.617(7) 2_756
N21 C58 1.297(13) .
N21 C77 1.351(13) .
N22 C78 1.380(14) .
N22 C77 1.478(14) .
N23 N24 1.356(10) .
N23 C84 1.397(12) .
N24 C85 1.302(12) .
C2 C3 1.326(11) .
C2 C7 1.370(16) .
C3 C4 1.378(11) .
C4 C5 1.381(14) .
C5 C6 1.294(14) .
C5 C8 1.493(13) .
C6 C7 1.436(14) .
C9 C10 1.382(16) .
C10 C11 1.395(19) .
C10 C15 1.393(19) .
C11 C12 1.464(17) .
C12 C13 1.339(19) .
C13 C14 1.43(2) .
C14 C15 1.381(18) .
C14 C19 1.49(2) .
C15 C16 1.43(2) .
C16 C17 1.296(19) .
C17 C18 1.536(19) .
C18 C19 1.21(2) .
C21 C22 1.441(13) .
C21 C26 1.496(12) .
C22 C23 1.349(12) .
C23 C24 1.403(12) .
C24 C25 1.436(14) .
C24 C27 1.509(15) .
C25 C26 1.389(12) .
C28 C29 1.452(12) .
C29 C30 1.394(14) .
C29 C37 1.436(15) .
C30 C31 1.466(13) .
C31 C32 1.366(14) .
C32 C38 1.386(15) .
C33 C34 1.308(18) .
C33 C38 1.388(15) .
C34 C35 1.408(17) .
C35 C36 1.423(15) .
C36 C37 1.362(15) .
C37 C38 1.393(14) .
C40 C41 1.332(13) .
C40 C45 1.397(12) .
C41 C42 1.381(13) .
C42 C43 1.410(13) .
C43 C44 1.373(12) .
C43 C46 1.495(13) .
C44 C45 1.360(12) .
C47 C48 1.439(14) .
C48 C49 1.376(15) .
C48 C53 1.483(15) .
C49 C50 1.392(14) .
C50 C51 1.361(15) .
C51 C52 1.399(17) .
C52 C53 1.399(16) .
C52 C57 1.412(16) .
C53 C54 1.459(17) .
C54 C55 1.396(15) .
C55 C56 1.34(2) .
C56 C57 1.248(17) .
C58 N14 1.378(15) .
C58 N14' 1.50(3) .
N14 C59 1.469(17) .
C59 C60 1.27(2) .
C59 C64 1.377(19) .
C60 C61 1.44(2) .
C61 C62 1.392(18) .
C63 C62 1.381(19) .
C63 C64 1.40(2) .
C62 C65 1.465(16) .
C59' C60' 1.367(17) .
C59' C64' 1.415(18) .
C59' N14' 1.47(3) .
C60' C61' 1.407(17) .
C61' C62' 1.404(18) .
C62' C63' 1.396(18) .
C62' C65 1.48(2) .
C63' C64' 1.412(18) .
C66 C67 1.488(13) .
C67 C68 1.383(13) .
C67 C75 1.422(13) .
C68 C69 1.424(12) .
C69 C70 1.338(13) .
C70 C76 1.443(14) .
C71 C72 1.406(13) .
C71 C76 1.461(14) .
C72 C73 1.390(13) .
C73 C74 1.346(15) .
C74 C75 1.374(14) .
C75 C76 1.423(13) .
C78 C83 1.365(14) .
C78 C79 1.382(16) .
C79 C80 1.441(15) .
C80 C81 1.369(14) .
C81 C82 1.271(14) .
C81 C84 1.529(15) .
C82 C83 1.334(14) .
C85 C86 1.416(13) .
C86 C87 1.368(14) .
C86 C94 1.452(14) .
C87 C88 1.384(15) .
C88 C89 1.406(15) .
C89 C95 1.411(17) .
C90 C91 1.390(17) .
C90 C95 1.387(15) .
C91 C92 1.311(16) .
C92 C93 1.353(13) .
C93 C94 1.341(13) .
C94 C95 1.420(15) .
C97 C102 1.412(14) .
C97 C98 1.461(14) .
C98 C99 1.436(13) .
C99 C100 1.336(12) .
C100 C101 1.389(13) .
C100 C103 1.525(13) .
C101 C102 1.355(13) .
C104 C105 1.467(12) .
C105 C106 1.406(12) .
C105 C113 1.458(12) .
C106 C107 1.480(13) .
C107 C108 1.300(13) .
C108 C114 1.445(16) .
C109 C110 1.426(13) .
C109 C114 1.493(15) .
C110 C111 1.392(14) .
C111 C112 1.355(15) .
C112 C113 1.431(14) .
C113 C114 1.490(16) .
O201 C203 1.210(13) .
N201 C202 1.10(3) .
N201 C203 1.272(18) .
N201 C201 1.409(19) .
O202 C206 1.230(12) .
N202 C206 1.311(12) .
N202 C204 1.476(13) .
N202 C205 1.485(13) .
O203 C209 1.130(14) .
N203 C209 1.228(16) .
N203 C208 1.381(17) .
N203 C207 1.408(16) .
O204 C212 1.222(18) .
N204 C212 1.200(18) .
N204 C211 1.28(2) .
N204 C210 1.54(2) .
N205 C215 1.13(3) .
N205 C213 1.41(4) .
N205 C214 1.49(3) .
O205 C215 1.11(3) .
O206 C218 1.27(3) .
C216 N206 1.426(17) .
C217 N206 1.416(17) .
C218 N206 1.319(17) .
C300 O300 1.060(12) 2_755
C300 O300 1.060(12) .

loop_
_platon_squeeze_void_nr
_platon_squeeze_void_average_x
_platon_squeeze_void_average_y
_platon_squeeze_void_average_z
_platon_squeeze_void_volume
_platon_squeeze_void_count_electrons
_platon_squeeze_void_content
1 -0.007 0.016 -0.015 6846 1000 ' '
2 0.500 0.390 0.500 41 10 ' '
3 1.000 0.890 0.500 41 10 ' '
4 0.000 0.628 0.500 56 14 ' '
5 0.500 0.128 0.500 56 14 ' '
